data_7113020
loop_
_publ_author_name
'Busschaert, Nathalie'
'Gale, Philip A.'
'Haynes, Cally J. E.'
'Light, Mark E.'
'Moore, Stephen J.'
'Tong, Christine C.'
'Davis, Jeffery T.'
'Harrell, Jr, William A'

_publ_section_title
;
 Tripodal transmembrane transporters for bicarbonate.
;
_journal_issue 34
_journal_name_full 'Chemical communications (Cambridge, England)'
_journal_page_first 6252
_journal_page_last 6254
_journal_paper_doi 10.1039/c0cc01684e
_journal_volume 46
_journal_year 2010
_chemical_formula_moiety
;
2(C21 H45 N7 O3), 2(C16 H36 N), O4 S, 2(H2 O)
;
_chemical_formula_sum 'C74 H166 N16 O12 S'
_chemical_formula_weight 1504.29
_chemical_name_systematic
;
?
;
_space_group_IT_number 2
_symmetry_cell_setting triclinic
_symmetry_space_group_name_Hall '-P 1'
_symmetry_space_group_name_H-M 'P -1'
_atom_sites_solution_hydrogens geom
_atom_sites_solution_primary direct
_atom_sites_solution_secondary difmap
_audit_creation_method SHELXL-97
_cell_angle_alpha 90.1722(16)
_cell_angle_beta 103.847(3)
_cell_angle_gamma 90.899(2)
_cell_formula_units_Z 2
_cell_length_a 13.3171(4)
_cell_length_b 14.1510(6)
_cell_length_c 24.6875(10)
_cell_measurement_reflns_used 86085
_cell_measurement_temperature 120(2)
_cell_measurement_theta_max 26.37
_cell_measurement_theta_min 2.91
_cell_volume 4516.5(3)
_computing_cell_refinement 'DENZO (Otwinowski & Minor, 1997) & COLLECT (Hooft, R.W.W., 1998)'
_computing_data_collection 'COLLECT (Hooft, R.W.W., 1998)'
_computing_data_reduction 'DENZO (Otwinowski & Minor, 1997) & COLLECT (Hooft, R.W.W., 1998)'
_computing_molecular_graphics
;
Images generated using CrystalMaker: a crystal and molecular
structures program for Mac and Windows. CrystalMaker Software Ltd,
Oxford, England (www.crystalmaker.com)
;
_computing_publication_material 'WINGX (Farrugia, 1998)'
_computing_structure_refinement 'SHELXL-97 (Sheldrick, 2008)'
_computing_structure_solution 'SHELXS-97 (Sheldrick, 1997)'
_diffrn_ambient_temperature 120(2)
_diffrn_detector_area_resol_mean 9.091
_diffrn_measured_fraction_theta_full 0.990
_diffrn_measured_fraction_theta_max 0.990
_diffrn_measurement_device_type 'Bruker-Nonius CCD camera on \k-goniostat'
_diffrn_measurement_method '\f & \w scans to fill the asymmetric unit'
_diffrn_radiation_monochromator graphite
_diffrn_radiation_source 'Bruker Nonius FR591 Rotating Anode'
_diffrn_radiation_type MoK\a
_diffrn_radiation_wavelength 0.71073
_diffrn_reflns_av_R_equivalents 0.1410
_diffrn_reflns_av_sigmaI/netI 0.1374
_diffrn_reflns_limit_h_max 15
_diffrn_reflns_limit_h_min -16
_diffrn_reflns_limit_k_max 17
_diffrn_reflns_limit_k_min -17
_diffrn_reflns_limit_l_max 30
_diffrn_reflns_limit_l_min -30
_diffrn_reflns_number 79090
_diffrn_reflns_theta_full 26.47
_diffrn_reflns_theta_max 26.47
_diffrn_reflns_theta_min 2.92
_diffrn_standards_number 0
_exptl_absorpt_coefficient_mu 0.097
_exptl_absorpt_correction_T_max 0.9923
_exptl_absorpt_correction_T_min 0.9668
_exptl_absorpt_correction_type multi-scan
_exptl_absorpt_process_details
;
SADABS V2.10 (Sheldrick, G.M., 2003)
;
_exptl_crystal_colour Colourless
_exptl_crystal_density_diffrn 1.106
_exptl_crystal_density_method 'not measured'
_exptl_crystal_description Slab
_exptl_crystal_F_000 1668
_exptl_crystal_size_max 0.35
_exptl_crystal_size_mid 0.24
_exptl_crystal_size_min 0.08
_refine_diff_density_max 0.517
_refine_diff_density_min -0.375
_refine_diff_density_rms 0.076
_refine_ls_extinction_coef 0.0042(5)
_refine_ls_extinction_expression Fc^*^=kFc[1+0.001xFc^2^\l^3^/sin(2\q)]^-1/4^
_refine_ls_extinction_method SHELXL
_refine_ls_goodness_of_fit_ref 1.006
_refine_ls_hydrogen_treatment mixed
_refine_ls_matrix_type full
_refine_ls_number_parameters 998
_refine_ls_number_reflns 18486
_refine_ls_number_restraints 235
_refine_ls_restrained_S_all 1.005
_refine_ls_R_factor_all 0.1687
_refine_ls_R_factor_gt 0.0757
_refine_ls_shift/su_max 0.001
_refine_ls_shift/su_mean 0.000
_refine_ls_structure_factor_coef Fsqd
_refine_ls_weighting_details 'calc w=1/[\s^2^(Fo^2^)+(0.0965P)^2^+0.0000P] where P=(Fo^2^+2Fc^2^)/3'
_refine_ls_weighting_scheme calc
_refine_ls_wR_factor_gt 0.1687
_refine_ls_wR_factor_ref 0.2075
_reflns_number_gt 9385
_reflns_number_total 18486
_reflns_threshold_expression >2\s(I)
_cod_data_source_file c0cc01684e.txt
_cod_data_source_block 2010sot0344
_cod_depositor_comments
;
The following automatic conversions were performed:

'_symmetry_cell_setting' value 'Triclinic' changed to 'triclinic'
according to
/usr/data/users/saulius/automatic-downloads/retrospective/RSC/lib/dictionaries/cif_core.dic
dictionary named 'cif_core.dic' version 2.4.2 from 2011-04-26.

Automatic conversion script
Id: cif_fix_values 2281 2013-09-26 08:29:07Z andrius 
;
_cod_original_sg_symbol_H-M P-1
_cod_database_code 7113020

loop_
_symmetry_equiv_pos_as_xyz
'x, y, z'
'-x, -y, -z'

loop_
_atom_site_label
_atom_site_type_symbol
_atom_site_fract_x
_atom_site_fract_y
_atom_site_fract_z
_atom_site_U_iso_or_equiv
_atom_site_adp_type
_atom_site_occupancy
_atom_site_symmetry_multiplicity
_atom_site_calc_flag
_atom_site_refinement_flags
_atom_site_disorder_assembly
_atom_site_disorder_group
O1 O -0.07993(16) 0.00673(15) 0.19418(9) 0.0343(5) Uani 1 1 d . . .
O2 O 0.20815(19) 0.16712(18) 0.47045(10) 0.0472(7) Uani 1 1 d . A .
O3 O -0.02878(16) 0.50643(15) 0.25769(10) 0.0401(6) Uani 1 1 d . . .
N1 N -0.04625(19) 0.21925(17) 0.32577(10) 0.0263(6) Uani 1 1 d . . .
N2 N 0.04502(19) 0.06983(18) 0.26554(11) 0.0311(6) Uani 1 1 d . . .
H902 H 0.1077 0.0947 0.2757 0.037 Uiso 1 1 calc R . .
N3 N 0.0662(2) 0.0726(2) 0.17653(11) 0.0372(7) Uani 1 1 d . . .
H903 H 0.1285 0.0958 0.1911 0.045 Uiso 1 1 calc R . .
N4 N 0.16630(19) 0.26028(18) 0.39371(11) 0.0312(6) Uani 1 1 d . A .
H904 H 0.1859 0.2839 0.3649 0.037 Uiso 1 1 calc R . .
N6 N 0.00769(19) 0.35301(18) 0.24253(11) 0.0294(6) Uani 1 1 d . . .
H906 H 0.0533 0.3138 0.2351 0.035 Uiso 1 1 calc R . .
N7 N 0.1374(2) 0.46483(18) 0.26262(13) 0.0380(7) Uani 1 1 d . . .
H907 H 0.1788 0.4189 0.2584 0.046 Uiso 1 1 calc R . .
C1 C -0.0938(2) 0.1272(2) 0.30686(14) 0.0283(7) Uani 1 1 d . . .
H1A H -0.1377 0.1331 0.2686 0.034 Uiso 1 1 calc R . .
H1B H -0.1386 0.1069 0.3315 0.034 Uiso 1 1 calc R . .
C2 C -0.0125(2) 0.0529(2) 0.30729(14) 0.0298(7) Uani 1 1 d . . .
H2A H 0.0361 0.0523 0.3446 0.036 Uiso 1 1 calc R . .
H2B H -0.0467 -0.0101 0.3007 0.036 Uiso 1 1 calc R . .
C3 C 0.0047(2) 0.0483(2) 0.21108(14) 0.0302(8) Uani 1 1 d . . .
C4 C 0.0328(3) 0.0617(2) 0.11646(14) 0.0397(9) Uani 1 1 d . . .
H4A H -0.0100 0.0033 0.1076 0.048 Uiso 1 1 calc R . .
H4B H 0.0943 0.0547 0.1009 0.048 Uiso 1 1 calc R . .
C5 C -0.0283(3) 0.1437(3) 0.08933(16) 0.0451(9) Uani 1 1 d . . .
H5A H 0.0126 0.2026 0.1007 0.054 Uiso 1 1 calc R . .
H5B H -0.0923 0.1477 0.1029 0.054 Uiso 1 1 calc R . .
C6 C -0.0576(3) 0.1367(3) 0.02497(16) 0.0486(10) Uani 1 1 d . . .
H6A H -0.0839 0.0720 0.0137 0.058 Uiso 1 1 calc R . .
H6B H -0.1141 0.1812 0.0101 0.058 Uiso 1 1 calc R . .
C7 C 0.0313(3) 0.1588(3) -0.00019(18) 0.0616(12) Uani 1 1 d . . .
H7A H 0.0548 0.2242 0.0088 0.092 Uiso 1 1 calc R . .
H7B H 0.0094 0.1508 -0.0408 0.092 Uiso 1 1 calc R . .
H7C H 0.0881 0.1158 0.0149 0.092 Uiso 1 1 calc R . .
C8 C -0.0183(2) 0.2264(2) 0.38681(13) 0.0307(8) Uani 1 1 d . . .
H8A H -0.0009 0.1630 0.4028 0.037 Uiso 1 1 calc R . .
H8B H -0.0784 0.2493 0.3999 0.037 Uiso 1 1 calc R . .
C9 C 0.0731(2) 0.2933(2) 0.40729(14) 0.0329(8) Uani 1 1 d . . .
H9A H 0.0562 0.3561 0.3904 0.039 Uiso 1 1 calc R . .
H9B H 0.0856 0.3007 0.4483 0.039 Uiso 1 1 calc R . .
C10 C 0.2238(2) 0.1930(2) 0.42527(13) 0.0314(8) Uani 1 1 d . . .
N5A N 0.3008(2) 0.15824(19) 0.40438(11) 0.0366(7) Uani 0.566(4) 1 d PD A 5
H5A1 H 0.3010 0.1711 0.3696 0.044 Uiso 0.566(4) 1 calc PR A 5
C11A C 0.3834(8) 0.1007(6) 0.4365(6) 0.043(2) Uani 0.566(4) 1 d PDU A 5
H11A H 0.3965 0.1197 0.4762 0.051 Uiso 0.566(4) 1 calc PR A 5
H11B H 0.4473 0.1144 0.4239 0.051 Uiso 0.566(4) 1 calc PR A 5
C12A C 0.3621(6) -0.0043(5) 0.4321(3) 0.0498(16) Uani 0.566(4) 1 d PDU A 5
H12A H 0.2985 -0.0182 0.4450 0.060 Uiso 0.566(4) 1 calc PR A 5
H12B H 0.4199 -0.0368 0.4574 0.060 Uiso 0.566(4) 1 calc PR A 5
C13A C 0.3486(6) -0.0444(5) 0.3738(3) 0.0514(14) Uani 0.566(4) 1 d PDU A 5
H13A H 0.2828 -0.0220 0.3498 0.062 Uiso 0.566(4) 1 calc PR A 5
H13B H 0.4057 -0.0209 0.3578 0.062 Uiso 0.566(4) 1 calc PR A 5
C14A C 0.3478(12) -0.1505(6) 0.3736(5) 0.078(3) Uani 0.566(4) 1 d PDU A 5
H14A H 0.4160 -0.1729 0.3935 0.116 Uiso 0.566(4) 1 calc PR A 5
H14B H 0.3318 -0.1739 0.3350 0.116 Uiso 0.566(4) 1 calc PR A 5
H14C H 0.2953 -0.1740 0.3923 0.116 Uiso 0.566(4) 1 calc PR A 5
N5B N 0.3008(2) 0.15824(19) 0.40438(11) 0.0366(7) Uani 0.434(4) 1 d PD A 6
H5B1 H 0.3171 0.1851 0.3755 0.044 Uiso 0.434(4) 1 calc PR A 6
C11B C 0.3564(11) 0.0763(7) 0.4300(8) 0.043(2) Uani 0.434(4) 1 d PDU A 6
H11C H 0.3458 0.0683 0.4681 0.051 Uiso 0.434(4) 1 calc PR A 6
H11D H 0.4313 0.0860 0.4332 0.051 Uiso 0.434(4) 1 calc PR A 6
C12B C 0.3190(8) -0.0118(6) 0.3958(4) 0.0498(16) Uani 0.434(4) 1 d PDU A 6
H12C H 0.3332 -0.0057 0.3584 0.060 Uiso 0.434(4) 1 calc PR A 6
H12D H 0.2434 -0.0202 0.3910 0.060 Uiso 0.434(4) 1 calc PR A 6
C13B C 0.3757(7) -0.0986(6) 0.4260(4) 0.0514(14) Uani 0.434(4) 1 d PDU A 6
H13C H 0.4513 -0.0903 0.4307 0.062 Uiso 0.434(4) 1 calc PR A 6
H13D H 0.3618 -0.1045 0.4635 0.062 Uiso 0.434(4) 1 calc PR A 6
C14B C 0.3389(16) -0.1859(9) 0.3926(6) 0.078(3) Uani 0.434(4) 1 d PDU A 6
H14D H 0.2639 -0.1930 0.3874 0.116 Uiso 0.434(4) 1 calc PR A 6
H14E H 0.3731 -0.2410 0.4123 0.116 Uiso 0.434(4) 1 calc PR A 6
H14F H 0.3556 -0.1809 0.3561 0.116 Uiso 0.434(4) 1 calc PR A 6
C15 C -0.1104(2) 0.2979(2) 0.29977(13) 0.0292(7) Uani 1 1 d . . .
H15A H -0.0922 0.3550 0.3235 0.035 Uiso 1 1 calc R . .
H15B H -0.1841 0.2820 0.2972 0.035 Uiso 1 1 calc R . .
C16 C -0.0956(2) 0.3189(2) 0.24174(13) 0.0307(8) Uani 1 1 d . . .
H16A H -0.1101 0.2606 0.2187 0.037 Uiso 1 1 calc R . .
H16B H -0.1461 0.3669 0.2240 0.037 Uiso 1 1 calc R . .
C17 C 0.0349(2) 0.4451(2) 0.25470(14) 0.0320(8) Uani 1 1 d . . .
C18 C 0.1817(3) 0.5583(2) 0.27768(15) 0.0379(9) Uani 1 1 d . . .
H18A H 0.1253 0.6028 0.2782 0.045 Uiso 1 1 calc R . .
H18B H 0.2172 0.5800 0.2489 0.045 Uiso 1 1 calc R . .
C19 C 0.2587(3) 0.5606(3) 0.33449(18) 0.0549(11) Uani 1 1 d . . .
H19A H 0.3161 0.5178 0.3331 0.066 Uiso 1 1 calc R . .
H19B H 0.2882 0.6254 0.3414 0.066 Uiso 1 1 calc R . .
C20 C 0.2145(4) 0.5327(3) 0.38257(19) 0.0689(13) Uani 1 1 d . . .
H20A H 0.2708 0.5339 0.4170 0.083 Uiso 1 1 calc R . .
H20B H 0.1878 0.4668 0.3766 0.083 Uiso 1 1 calc R . .
C21 C 0.1286(4) 0.5950(4) 0.3912(2) 0.0912(17) Uani 1 1 d . . .
H21A H 0.1529 0.6609 0.3948 0.137 Uiso 1 1 calc R . .
H21B H 0.1081 0.5759 0.4251 0.137 Uiso 1 1 calc R . .
H21C H 0.0691 0.5885 0.3591 0.137 Uiso 1 1 calc R . .
O4 O 0.63406(16) 0.46244(16) 0.30348(9) 0.0360(6) Uani 1 1 d . . .
O5 O 0.55996(17) -0.03078(16) 0.22184(11) 0.0453(7) Uani 1 1 d . . .
O6 O 0.29113(18) 0.33330(18) 0.04052(9) 0.0436(6) Uani 1 1 d . B .
N8 N 0.55817(19) 0.26504(18) 0.16422(10) 0.0277(6) Uani 1 1 d . . .
N9 N 0.49165(19) 0.40579(18) 0.24048(11) 0.0307(6) Uani 1 1 d . . .
H909 H 0.4284 0.3826 0.2354 0.037 Uiso 1 1 calc R . .
N11 N 0.51950(19) 0.11701(19) 0.24595(11) 0.0331(7) Uani 1 1 d . . .
H911 H 0.4736 0.1524 0.2563 0.040 Uiso 1 1 calc R . .
N12 N 0.3970(2) -0.0006(2) 0.23050(14) 0.0481(9) Uani 1 1 d . . .
H912 H 0.3557 0.0416 0.2394 0.058 Uiso 1 1 calc R . .
N13 N 0.33781(19) 0.22047(19) 0.10686(11) 0.0321(6) Uani 1 1 d . B .
H913 H 0.3199 0.1881 0.1335 0.038 Uiso 1 1 calc R . .
C22 C 0.6086(2) 0.3558(2) 0.18275(13) 0.0286(7) Uani 1 1 d . . .
H22A H 0.6434 0.3799 0.1542 0.034 Uiso 1 1 calc R . .
H22B H 0.6621 0.3469 0.2178 0.034 Uiso 1 1 calc R . .
C23 C 0.5316(2) 0.4277(2) 0.19246(13) 0.0296(7) Uani 1 1 d . . .
H23A H 0.5656 0.4909 0.1978 0.035 Uiso 1 1 calc R . .
H23B H 0.4734 0.4302 0.1590 0.035 Uiso 1 1 calc R . .
C24 C 0.5489(2) 0.4200(2) 0.29275(14) 0.0300(8) Uani 1 1 d . . .
N10 N 0.5069(2) 0.3862(2) 0.33372(11) 0.0376(7) Uani 1 1 d D . .
H910 H 0.4447 0.3600 0.3249 0.045 Uiso 1 1 calc R . .
C25 C 0.5616(3) 0.3922(3) 0.39142(14) 0.0402(9) Uani 1 1 d D . .
H25A H 0.5889 0.4573 0.4002 0.048 Uiso 1 1 calc R . .
H25B H 0.6210 0.3490 0.3982 0.048 Uiso 1 1 calc R . .
C26 C 0.4917(3) 0.3661(3) 0.42929(14) 0.0437(9) Uani 1 1 d D . .
H26A H 0.4334 0.4105 0.4229 0.052 Uiso 1 1 calc R . .
H26B H 0.4625 0.3019 0.4192 0.052 Uiso 1 1 calc R . .
C27 C 0.5455(3) 0.3681(3) 0.48994(15) 0.0538(11) Uani 1 1 d D . .
H27A H 0.5779 0.4313 0.4998 0.065 Uiso 1 1 calc R . .
H27B H 0.6012 0.3209 0.4970 0.065 Uiso 1 1 calc R . .
C28 C 0.4706(4) 0.3466(3) 0.52705(18) 0.0670(13) Uani 1 1 d D . .
H28A H 0.4140 0.3918 0.5191 0.100 Uiso 1 1 calc R . .
H28B H 0.5076 0.3521 0.5664 0.100 Uiso 1 1 calc R . .
H28C H 0.4423 0.2823 0.5194 0.100 Uiso 1 1 calc R . .
C29 C 0.6248(2) 0.1850(2) 0.18590(13) 0.0301(8) Uani 1 1 d . . .
H29A H 0.6973 0.2018 0.1862 0.036 Uiso 1 1 calc R . .
H29B H 0.6039 0.1298 0.1608 0.036 Uiso 1 1 calc R . .
C30 C 0.6183(2) 0.1583(2) 0.24423(14) 0.0320(8) Uani 1 1 d . . .
H30A H 0.6733 0.1128 0.2596 0.038 Uiso 1 1 calc R . .
H30B H 0.6310 0.2155 0.2683 0.038 Uiso 1 1 calc R . .
C31 C 0.4953(3) 0.0260(2) 0.23224(15) 0.0368(9) Uani 1 1 d . . .
C32 C 0.3554(3) -0.0947(2) 0.21488(18) 0.0491(10) Uani 1 1 d . . .
H32A H 0.3228 -0.1188 0.2443 0.059 Uiso 1 1 calc R . .
H32B H 0.4130 -0.1370 0.2131 0.059 Uiso 1 1 calc R . .
C33 C 0.2760(3) -0.0989(3) 0.1592(2) 0.0592(12) Uani 1 1 d . . .
H33A H 0.2502 -0.1649 0.1524 0.071 Uiso 1 1 calc R . .
H33B H 0.2166 -0.0595 0.1620 0.071 Uiso 1 1 calc R . .
C34 C 0.3145(4) -0.0664(3) 0.1096(2) 0.0729(14) Uani 1 1 d . . .
H34A H 0.3391 0.0000 0.1159 0.087 Uiso 1 1 calc R . .
H34B H 0.2560 -0.0681 0.0762 0.087 Uiso 1 1 calc R . .
C35 C 0.4013(4) -0.1255(4) 0.0981(2) 0.0982(19) Uani 1 1 d . . .
H35A H 0.4619 -0.1200 0.1297 0.147 Uiso 1 1 calc R . .
H35B H 0.4196 -0.1028 0.0642 0.147 Uiso 1 1 calc R . .
H35C H 0.3786 -0.1918 0.0930 0.147 Uiso 1 1 calc R . .
C36 C 0.5181(2) 0.2606(2) 0.10439(13) 0.0317(8) Uani 1 1 d . . .
H36A H 0.5737 0.2404 0.0868 0.038 Uiso 1 1 calc R . .
H36B H 0.4969 0.3246 0.0905 0.038 Uiso 1 1 calc R . .
C37 C 0.4263(2) 0.1929(2) 0.08696(14) 0.0324(8) Uani 1 1 d . . .
H37A H 0.4062 0.1888 0.0457 0.039 Uiso 1 1 calc R . .
H37B H 0.4474 0.1291 0.1013 0.039 Uiso 1 1 calc R . .
C38 C 0.2817(3) 0.2967(2) 0.08448(13) 0.0340(8) Uani 1 1 d . . .
N14A N 0.2138(2) 0.3275(2) 0.11358(12) 0.0387(7) Uani 0.287(5) 1 d PD B 3
H14G H 0.2143 0.3027 0.1463 0.046 Uiso 0.287(5) 1 calc PR B 3
C39A C 0.1410(17) 0.4002(11) 0.0916(15) 0.0404(18) Uani 0.287(5) 1 d PDU B 3
H39A H 0.0800 0.3961 0.1079 0.048 Uiso 0.287(5) 1 calc PR B 3
H39B H 0.1175 0.3949 0.0505 0.048 Uiso 0.287(5) 1 calc PR B 3
C40A C 0.2008(14) 0.4920(10) 0.1085(7) 0.0380(15) Uani 0.287(5) 1 d PDU B 3
H40A H 0.2334 0.4915 0.1490 0.046 Uiso 0.287(5) 1 calc PR B 3
H40B H 0.2562 0.4987 0.0882 0.046 Uiso 0.287(5) 1 calc PR B 3
C41A C 0.1279(10) 0.5738(8) 0.0950(7) 0.0439(14) Uani 0.287(5) 1 d PDU B 3
H41A H 0.0927 0.5715 0.0548 0.053 Uiso 0.287(5) 1 calc PR B 3
H41B H 0.0743 0.5677 0.1165 0.053 Uiso 0.287(5) 1 calc PR B 3
C42A C 0.1834(11) 0.6677(9) 0.1083(6) 0.0536(15) Uani 0.287(5) 1 d PDU B 3
H42A H 0.2243 0.6677 0.1471 0.080 Uiso 0.287(5) 1 calc PR B 3
H42B H 0.1327 0.7183 0.1035 0.080 Uiso 0.287(5) 1 calc PR B 3
H42C H 0.2294 0.6780 0.0832 0.080 Uiso 0.287(5) 1 calc PR B 3
N14B N 0.2138(2) 0.3275(2) 0.11358(12) 0.0387(7) Uani 0.713(5) 1 d PD B 4
H14H H 0.2000 0.2920 0.1402 0.046 Uiso 0.713(5) 1 calc PR B 4
C39B C 0.1628(6) 0.4193(4) 0.1014(5) 0.0404(18) Uani 0.713(5) 1 d PDU B 4
H39C H 0.0960 0.4160 0.1123 0.048 Uiso 0.713(5) 1 calc PR B 4
H39D H 0.1472 0.4294 0.0606 0.048 Uiso 0.713(5) 1 calc PR B 4
C40B C 0.2237(5) 0.5042(4) 0.1300(2) 0.0380(15) Uani 0.713(5) 1 d PDU B 4
H40C H 0.2828 0.5162 0.1130 0.046 Uiso 0.713(5) 1 calc PR B 4
H40D H 0.2521 0.4889 0.1698 0.046 Uiso 0.713(5) 1 calc PR B 4
C41B C 0.1609(4) 0.5950(4) 0.1267(2) 0.0439(14) Uani 0.713(5) 1 d PDU B 4
H41C H 0.0985 0.5817 0.1407 0.053 Uiso 0.713(5) 1 calc PR B 4
H41D H 0.2030 0.6434 0.1515 0.053 Uiso 0.713(5) 1 calc PR B 4
C42B C 0.1277(5) 0.6350(4) 0.0679(2) 0.0536(15) Uani 0.713(5) 1 d PDU B 4
H42D H 0.1891 0.6497 0.0540 0.080 Uiso 0.713(5) 1 calc PR B 4
H42E H 0.0883 0.6926 0.0687 0.080 Uiso 0.713(5) 1 calc PR B 4
H42F H 0.0843 0.5882 0.0432 0.080 Uiso 0.713(5) 1 calc PR B 4
S1 S 0.27805(6) 0.23586(5) 0.25774(3) 0.0247(2) Uani 1 1 d . . .
O7 O 0.18637(15) 0.22850(15) 0.28105(9) 0.0299(5) Uani 1 1 d . . .
O8 O 0.37244(15) 0.21653(15) 0.30173(9) 0.0335(5) Uani 1 1 d . . .
O9 O 0.26912(16) 0.16693(15) 0.21192(9) 0.0331(5) Uani 1 1 d . . .
O10 O 0.28556(16) 0.33239(15) 0.23633(9) 0.0323(5) Uani 1 1 d . . .
N15 N 0.24915(18) 0.22211(18) 0.62429(10) 0.0271(6) Uani 1 1 d . . .
C43 C 0.3050(2) 0.1448(2) 0.60006(13) 0.0278(7) Uani 1 1 d . C .
H43A H 0.2719 0.1386 0.5598 0.033 Uiso 1 1 calc R . .
H43B H 0.3772 0.1666 0.6033 0.033 Uiso 1 1 calc R . .
C44 C 0.3079(3) 0.0485(2) 0.62542(15) 0.0417(9) Uani 1 1 d . . .
H44A H 0.2369 0.0272 0.6257 0.050 Uiso 1 1 calc R C .
H44B H 0.3495 0.0510 0.6645 0.050 Uiso 1 1 calc R . .
C45 C 0.3548(3) -0.0200(2) 0.59219(17) 0.0461(10) Uani 1 1 d . C .
H45A H 0.3181 -0.0139 0.5525 0.055 Uiso 1 1 calc R . .
H45B H 0.4275 0.0001 0.5954 0.055 Uiso 1 1 calc R . .
C46 C 0.3543(3) -0.1225(2) 0.60683(17) 0.0484(10) Uani 1 1 d . . .
H46A H 0.3987 -0.1318 0.6442 0.073 Uiso 1 1 calc R C .
H46B H 0.3804 -0.1595 0.5796 0.073 Uiso 1 1 calc R . .
H46C H 0.2835 -0.1434 0.6062 0.073 Uiso 1 1 calc R . .
C47 C 0.3045(2) 0.2472(2) 0.68369(13) 0.0296(7) Uani 1 1 d . C .
H47A H 0.3066 0.1897 0.7067 0.036 Uiso 1 1 calc R . .
H47B H 0.2628 0.2943 0.6979 0.036 Uiso 1 1 calc R . .
C48 C 0.4141(2) 0.2863(2) 0.69239(13) 0.0337(8) Uani 1 1 d . . .
H48A H 0.4574 0.2403 0.6784 0.040 Uiso 1 1 calc R C .
H48B H 0.4136 0.3457 0.6712 0.040 Uiso 1 1 calc R . .
C49 C 0.4590(2) 0.3053(2) 0.75407(13) 0.0317(8) Uani 1 1 d . C .
H49A H 0.4145 0.3504 0.7678 0.038 Uiso 1 1 calc R . .
H49B H 0.4590 0.2456 0.7749 0.038 Uiso 1 1 calc R . .
C50 C 0.5684(2) 0.3454(2) 0.76561(15) 0.0405(9) Uani 1 1 d . . .
H50A H 0.6121 0.3023 0.7506 0.061 Uiso 1 1 calc R C .
H50B H 0.5959 0.3525 0.8060 0.061 Uiso 1 1 calc R . .
H50C H 0.5679 0.4072 0.7478 0.061 Uiso 1 1 calc R . .
C51 C 0.2448(2) 0.3057(2) 0.58521(13) 0.0287(7) Uani 1 1 d D C .
H51A H 0.3165 0.3241 0.5847 0.034 Uiso 1 1 calc R . .
H51B H 0.2096 0.2844 0.5470 0.034 Uiso 1 1 calc R . .
C52 C 0.1907(3) 0.3927(2) 0.59883(14) 0.0338(8) Uani 1 1 d D . .
H52A H 0.2304 0.4210 0.6344 0.041 Uiso 1 1 calc R C .
H52B H 0.1209 0.3750 0.6032 0.041 Uiso 1 1 calc R . .
C53 C 0.1818(3) 0.4641(2) 0.55205(14) 0.0357(8) Uani 1 1 d D C .
H53A H 0.2513 0.4770 0.5457 0.043 Uiso 1 1 calc R . .
H53B H 0.1379 0.4367 0.5172 0.043 Uiso 1 1 calc R . .
C54 C 0.1356(3) 0.5563(3) 0.56509(16) 0.0493(10) Uani 1 1 d D . .
H54A H 0.0652 0.5445 0.5694 0.074 Uiso 1 1 calc R C .
H54B H 0.1336 0.6008 0.5345 0.074 Uiso 1 1 calc R . .
H54C H 0.1782 0.5833 0.5998 0.074 Uiso 1 1 calc R . .
C55A C 0.1406(2) 0.1892(2) 0.62573(13) 0.0311(8) Uani 0.458(14) 1 d PDU C 1
H55A H 0.1048 0.2432 0.6379 0.037 Uiso 0.458(14) 1 calc PR C 1
H55B H 0.1466 0.1398 0.6546 0.037 Uiso 0.458(14) 1 calc PR C 1
C56A C 0.0722(11) 0.1500(15) 0.5716(6) 0.036(3) Uani 0.458(14) 1 d PDU C 1
H56A H 0.0946 0.0857 0.5645 0.044 Uiso 0.458(14) 1 calc PR C 1
H56B H 0.0785 0.1908 0.5401 0.044 Uiso 0.458(14) 1 calc PR C 1
C57A C -0.0409(10) 0.1463(13) 0.5762(7) 0.046(3) Uani 0.458(14) 1 d PDU C 1
H57A H -0.0492 0.0976 0.6036 0.055 Uiso 0.458(14) 1 calc PR C 1
H57B H -0.0595 0.2081 0.5896 0.055 Uiso 0.458(14) 1 calc PR C 1
C58A C -0.1124(15) 0.1230(15) 0.5195(9) 0.067(4) Uani 0.458(14) 1 d PDU C 1
H58A H -0.1151 0.1774 0.4948 0.100 Uiso 0.458(14) 1 calc PR C 1
H58B H -0.1820 0.1083 0.5242 0.100 Uiso 0.458(14) 1 calc PR C 1
H58C H -0.0860 0.0682 0.5032 0.100 Uiso 0.458(14) 1 calc PR C 1
C55B C 0.1406(2) 0.1892(2) 0.62573(13) 0.0311(8) Uani 0.542(14) 1 d PDU C 2
H55C H 0.1100 0.2362 0.6466 0.037 Uiso 0.542(14) 1 calc PR C 2
H55D H 0.1447 0.1285 0.6459 0.037 Uiso 0.542(14) 1 calc PR C 2
C56B C 0.0698(10) 0.1761(11) 0.5671(5) 0.036(3) Uani 0.542(14) 1 d PDU C 2
H56C H 0.1088 0.1477 0.5419 0.044 Uiso 0.542(14) 1 calc PR C 2
H56D H 0.0439 0.2381 0.5518 0.044 Uiso 0.542(14) 1 calc PR C 2
C57B C -0.0220(9) 0.1106(10) 0.5712(5) 0.046(3) Uani 0.542(14) 1 d PDU C 2
H57C H 0.0063 0.0507 0.5886 0.055 Uiso 0.542(14) 1 calc PR C 2
H57D H -0.0593 0.1407 0.5968 0.055 Uiso 0.542(14) 1 calc PR C 2
C58B C -0.0993(12) 0.0869(13) 0.5176(7) 0.067(4) Uani 0.542(14) 1 d PDU C 2
H58D H -0.1459 0.1401 0.5067 0.100 Uiso 0.542(14) 1 calc PR C 2
H58E H -0.1396 0.0305 0.5229 0.100 Uiso 0.542(14) 1 calc PR C 2
H58F H -0.0628 0.0745 0.4883 0.100 Uiso 0.542(14) 1 calc PR C 2
N16 N 0.76991(18) 0.71414(18) 0.11560(10) 0.0267(6) Uani 1 1 d . . .
C59 C 0.8308(2) 0.7331(2) 0.17560(12) 0.0284(7) Uani 1 1 d . . .
H59A H 0.7944 0.7823 0.1918 0.034 Uiso 1 1 calc R . .
H59B H 0.8289 0.6746 0.1973 0.034 Uiso 1 1 calc R . .
C60 C 0.9425(2) 0.7643(2) 0.18376(13) 0.0314(8) Uani 1 1 d . . .
H60A H 0.9465 0.8245 0.1639 0.038 Uiso 1 1 calc R . .
H60B H 0.9810 0.7161 0.1682 0.038 Uiso 1 1 calc R . .
C61 C 0.9902(2) 0.7776(2) 0.24543(14) 0.0338(8) Uani 1 1 d . . .
H61A H 0.9486 0.8231 0.2609 0.041 Uiso 1 1 calc R . .
H61B H 0.9877 0.7165 0.2645 0.041 Uiso 1 1 calc R . .
C62 C 1.1011(3) 0.8132(2) 0.25743(15) 0.0402(9) Uani 1 1 d . . .
H62A H 1.1426 0.7688 0.2418 0.060 Uiso 1 1 calc R . .
H62B H 1.1288 0.8184 0.2979 0.060 Uiso 1 1 calc R . .
H62C H 1.1036 0.8753 0.2404 0.060 Uiso 1 1 calc R . .
C63 C 0.7687(2) 0.8000(2) 0.07890(13) 0.0289(7) Uani 1 1 d . . .
H63A H 0.8411 0.8164 0.0787 0.035 Uiso 1 1 calc R . .
H63B H 0.7328 0.7818 0.0403 0.035 Uiso 1 1 calc R . .
C64 C 0.7186(3) 0.8875(2) 0.09424(14) 0.0351(8) Uani 1 1 d . . .
H64A H 0.7531 0.9077 0.1327 0.042 Uiso 1 1 calc R . .
H64B H 0.6448 0.8742 0.0926 0.042 Uiso 1 1 calc R . .
C65 C 0.7283(3) 0.9660(2) 0.05323(15) 0.0388(9) Uani 1 1 d . . .
H65A H 0.8024 0.9767 0.0542 0.047 Uiso 1 1 calc R . .
H65B H 0.6931 0.9450 0.0150 0.047 Uiso 1 1 calc R . .
C66 C 0.6825(3) 1.0579(3) 0.06578(18) 0.0564(11) Uani 1 1 d . . .
H66A H 0.6086 1.0484 0.0636 0.085 Uiso 1 1 calc R . .
H66B H 0.6917 1.1055 0.0385 0.085 Uiso 1 1 calc R . .
H66C H 0.7175 1.0796 0.1034 0.085 Uiso 1 1 calc R . .
C67 C 0.6616(2) 0.6853(2) 0.11898(13) 0.0286(7) Uani 1 1 d . . .
H67A H 0.6663 0.6279 0.1422 0.034 Uiso 1 1 calc R . .
H67B H 0.6338 0.7361 0.1385 0.034 Uiso 1 1 calc R . .
C68 C 0.5853(2) 0.6656(2) 0.06406(14) 0.0346(8) Uani 1 1 d . . .
H68A H 0.6196 0.6297 0.0392 0.042 Uiso 1 1 calc R . .
H68B H 0.5617 0.7261 0.0457 0.042 Uiso 1 1 calc R . .
C69 C 0.4924(3) 0.6090(3) 0.07287(15) 0.0451(9) Uani 1 1 d . . .
H69A H 0.5156 0.5460 0.0876 0.054 Uiso 1 1 calc R . .
H69B H 0.4635 0.6416 0.1011 0.054 Uiso 1 1 calc R . .
C70 C 0.4079(3) 0.5964(3) 0.01964(16) 0.0595(12) Uani 1 1 d . . .
H70A H 0.3781 0.6579 0.0076 0.089 Uiso 1 1 calc R . .
H70B H 0.3538 0.5538 0.0266 0.089 Uiso 1 1 calc R . .
H70C H 0.4375 0.5694 -0.0096 0.089 Uiso 1 1 calc R . .
C71 C 0.8194(2) 0.6367(2) 0.08851(13) 0.0283(7) Uani 1 1 d . . .
H71A H 0.7834 0.6336 0.0485 0.034 Uiso 1 1 calc R . .
H71B H 0.8920 0.6561 0.0907 0.034 Uiso 1 1 calc R . .
C72 C 0.8199(3) 0.5388(2) 0.11181(14) 0.0368(8) Uani 1 1 d . . .
H72A H 0.7491 0.5195 0.1139 0.044 Uiso 1 1 calc R . .
H72B H 0.8654 0.5371 0.1499 0.044 Uiso 1 1 calc R . .
C73 C 0.8593(3) 0.4716(2) 0.07354(14) 0.0385(8) Uani 1 1 d . . .
H73A H 0.8160 0.4778 0.0351 0.046 Uiso 1 1 calc R . .
H73B H 0.9310 0.4906 0.0730 0.046 Uiso 1 1 calc R . .
C74 C 0.8582(3) 0.3694(3) 0.09083(17) 0.0550(11) Uani 1 1 d . . .
H74A H 0.9045 0.3619 0.1279 0.082 Uiso 1 1 calc R . .
H74B H 0.8817 0.3297 0.0638 0.082 Uiso 1 1 calc R . .
H74C H 0.7877 0.3503 0.0920 0.082 Uiso 1 1 calc R . .
O11 O 0.76630(18) 0.55491(16) 0.24809(10) 0.0375(6) Uani 1 1 d D . .
H101 H 0.727(2) 0.518(2) 0.2613(16) 0.060(13) Uiso 1 1 d D . .
H102 H 0.8250(16) 0.531(2) 0.2530(16) 0.060(13) Uiso 1 1 d D . .
O12 O 0.76902(18) 0.92945(16) 0.24447(10) 0.0351(6) Uani 1 1 d D . .
H103 H 0.7080(14) 0.947(2) 0.2355(13) 0.035(10) Uiso 1 1 d D . .
H104 H 0.807(2) 0.960(2) 0.2265(14) 0.049(11) Uiso 1 1 d D . .

loop_
_atom_site_aniso_label
_atom_site_aniso_U_11
_atom_site_aniso_U_22
_atom_site_aniso_U_33
_atom_site_aniso_U_23
_atom_site_aniso_U_13
_atom_site_aniso_U_12
O1 0.0274(12) 0.0373(14) 0.0367(14) -0.0048(11) 0.0057(11) -0.0086(10)
O2 0.0568(16) 0.0626(18) 0.0267(14) 0.0090(12) 0.0174(12) 0.0175(13)
O3 0.0247(12) 0.0327(14) 0.0648(17) 0.0050(12) 0.0139(12) 0.0066(10)
N1 0.0255(14) 0.0286(15) 0.0249(15) 0.0006(11) 0.0065(12) -0.0006(11)
N2 0.0215(14) 0.0366(16) 0.0350(17) -0.0036(13) 0.0063(12) -0.0036(11)
N3 0.0251(15) 0.0510(19) 0.0347(18) -0.0021(14) 0.0066(13) -0.0104(13)
N4 0.0275(15) 0.0385(17) 0.0271(16) 0.0043(12) 0.0049(12) 0.0037(12)
N6 0.0231(14) 0.0318(16) 0.0351(17) -0.0007(12) 0.0104(12) 0.0007(11)
N7 0.0252(15) 0.0263(16) 0.065(2) -0.0011(14) 0.0160(14) 0.0038(12)
C1 0.0247(16) 0.0298(18) 0.0303(19) -0.0012(14) 0.0071(14) -0.0058(13)
C2 0.0300(18) 0.0261(18) 0.0318(19) -0.0002(14) 0.0048(15) -0.0040(14)
C3 0.0266(18) 0.0294(19) 0.034(2) -0.0035(15) 0.0069(16) -0.0008(14)
C4 0.039(2) 0.043(2) 0.038(2) -0.0014(17) 0.0130(17) -0.0048(17)
C5 0.043(2) 0.045(2) 0.051(3) -0.0015(18) 0.0189(19) 0.0011(17)
C6 0.051(2) 0.045(2) 0.051(3) 0.0021(19) 0.015(2) -0.0023(18)
C7 0.060(3) 0.070(3) 0.060(3) -0.003(2) 0.025(2) 0.001(2)
C8 0.0327(18) 0.0356(19) 0.0254(19) -0.0017(14) 0.0100(15) 0.0010(15)
C9 0.0314(18) 0.037(2) 0.0299(19) -0.0074(15) 0.0062(15) 0.0040(15)
C10 0.0312(18) 0.038(2) 0.0229(19) -0.0070(15) 0.0024(15) -0.0035(15)
N5A 0.0357(16) 0.0440(18) 0.0323(17) 0.0100(13) 0.0118(13) 0.0102(13)
C11A 0.038(6) 0.051(5) 0.041(4) 0.004(4) 0.012(4) 0.008(4)
C12A 0.044(4) 0.053(3) 0.053(5) 0.005(4) 0.011(3) 0.007(3)
C13A 0.047(3) 0.061(4) 0.044(3) -0.004(3) 0.007(3) -0.004(3)
C14A 0.080(4) 0.070(7) 0.073(7) -0.005(5) -0.001(5) 0.002(6)
N5B 0.0357(16) 0.0440(18) 0.0323(17) 0.0100(13) 0.0118(13) 0.0102(13)
C11B 0.038(6) 0.051(5) 0.041(4) 0.004(4) 0.012(4) 0.008(4)
C12B 0.044(4) 0.053(3) 0.053(5) 0.005(4) 0.011(3) 0.007(3)
C13B 0.047(3) 0.061(4) 0.044(3) -0.004(3) 0.007(3) -0.004(3)
C14B 0.080(4) 0.070(7) 0.073(7) -0.005(5) -0.001(5) 0.002(6)
C15 0.0243(16) 0.0329(19) 0.0303(19) -0.0020(15) 0.0069(14) -0.0013(14)
C16 0.0238(17) 0.0310(19) 0.035(2) 0.0011(15) 0.0021(15) -0.0003(14)
C17 0.0262(18) 0.031(2) 0.040(2) 0.0030(15) 0.0101(15) 0.0006(15)
C18 0.0314(19) 0.031(2) 0.054(2) 0.0029(17) 0.0157(18) 0.0007(15)
C19 0.045(2) 0.042(2) 0.073(3) -0.004(2) 0.007(2) -0.0083(18)
C20 0.073(3) 0.062(3) 0.063(3) -0.001(2) 0.001(3) -0.025(3)
C21 0.091(4) 0.113(5) 0.079(4) -0.008(3) 0.040(3) -0.019(3)
O4 0.0321(13) 0.0444(15) 0.0318(14) -0.0068(11) 0.0096(11) -0.0149(11)
O5 0.0300(13) 0.0356(14) 0.0727(19) 0.0048(13) 0.0166(13) 0.0099(11)
O6 0.0453(15) 0.0633(17) 0.0219(14) 0.0068(12) 0.0064(11) 0.0158(12)
N8 0.0255(14) 0.0307(15) 0.0262(16) -0.0014(12) 0.0047(12) 0.0033(11)
N9 0.0225(14) 0.0366(17) 0.0338(17) -0.0044(13) 0.0085(13) -0.0073(12)
N11 0.0244(14) 0.0378(18) 0.0391(18) 0.0008(13) 0.0116(13) 0.0064(12)
N12 0.0295(16) 0.0306(17) 0.092(3) 0.0033(16) 0.0287(17) 0.0030(13)
N13 0.0277(15) 0.0407(17) 0.0267(16) 0.0049(13) 0.0044(12) 0.0003(12)
C22 0.0245(16) 0.0328(19) 0.0288(19) -0.0035(14) 0.0072(14) -0.0049(14)
C23 0.0298(17) 0.0299(19) 0.0288(19) -0.0006(14) 0.0070(15) -0.0037(14)
C24 0.0280(18) 0.0310(19) 0.032(2) -0.0049(15) 0.0097(16) -0.0020(14)
N10 0.0319(15) 0.0540(19) 0.0289(17) -0.0073(14) 0.0123(13) -0.0199(13)
C25 0.041(2) 0.047(2) 0.036(2) -0.0068(17) 0.0162(17) -0.0153(17)
C26 0.041(2) 0.056(3) 0.036(2) 0.0001(18) 0.0141(18) -0.0086(18)
C27 0.055(3) 0.071(3) 0.040(2) -0.002(2) 0.020(2) -0.015(2)
C28 0.084(3) 0.076(3) 0.053(3) 0.006(2) 0.041(3) -0.005(3)
C29 0.0233(16) 0.0344(19) 0.033(2) -0.0032(15) 0.0082(15) 0.0008(14)
C30 0.0242(17) 0.036(2) 0.034(2) -0.0004(15) 0.0020(15) 0.0048(14)
C31 0.0299(19) 0.037(2) 0.046(2) 0.0121(17) 0.0126(17) 0.0112(16)
C32 0.034(2) 0.032(2) 0.085(3) 0.011(2) 0.022(2) 0.0009(16)
C33 0.041(2) 0.043(2) 0.096(4) 0.010(2) 0.021(2) 0.0038(18)
C34 0.063(3) 0.063(3) 0.091(4) 0.010(3) 0.014(3) -0.004(2)
C35 0.064(3) 0.141(5) 0.096(4) -0.014(4) 0.032(3) 0.010(3)
C36 0.0326(18) 0.036(2) 0.0279(19) -0.0016(15) 0.0103(15) 0.0016(15)
C37 0.0315(18) 0.037(2) 0.0277(19) -0.0027(15) 0.0043(15) 0.0023(15)
C38 0.0360(19) 0.043(2) 0.0192(19) -0.0024(16) -0.0002(15) 0.0033(16)
N14A 0.0403(17) 0.0477(19) 0.0303(17) 0.0063(14) 0.0123(14) 0.0116(14)
C39A 0.032(4) 0.055(4) 0.034(5) 0.002(3) 0.005(3) 0.010(3)
C40A 0.037(4) 0.048(3) 0.029(4) 0.003(3) 0.008(3) 0.005(2)
C41A 0.047(3) 0.043(3) 0.040(4) 0.003(3) 0.005(3) 0.004(3)
C42A 0.057(4) 0.058(4) 0.047(3) 0.008(3) 0.012(3) 0.018(3)
N14B 0.0403(17) 0.0477(19) 0.0303(17) 0.0063(14) 0.0123(14) 0.0116(14)
C39B 0.032(4) 0.055(4) 0.034(5) 0.002(3) 0.005(3) 0.010(3)
C40B 0.037(4) 0.048(3) 0.029(4) 0.003(3) 0.008(3) 0.005(2)
C41B 0.047(3) 0.043(3) 0.040(4) 0.003(3) 0.005(3) 0.004(3)
C42B 0.057(4) 0.058(4) 0.047(3) 0.008(3) 0.012(3) 0.018(3)
S1 0.0200(4) 0.0296(5) 0.0254(5) -0.0002(3) 0.0074(3) 0.0000(3)
O7 0.0231(11) 0.0372(13) 0.0312(13) -0.0023(10) 0.0099(10) -0.0009(9)
O8 0.0243(12) 0.0402(14) 0.0341(14) 0.0017(11) 0.0036(10) 0.0000(10)
O9 0.0308(12) 0.0382(14) 0.0324(13) -0.0056(10) 0.0117(10) 0.0007(10)
O10 0.0285(12) 0.0314(13) 0.0389(14) 0.0057(10) 0.0115(10) 0.0008(10)
N15 0.0253(14) 0.0334(16) 0.0241(15) -0.0018(12) 0.0096(12) -0.0029(11)
C43 0.0290(17) 0.0311(19) 0.0263(18) -0.0040(14) 0.0128(14) 0.0004(14)
C44 0.051(2) 0.041(2) 0.038(2) 0.0052(17) 0.0203(18) 0.0097(17)
C45 0.052(2) 0.038(2) 0.054(3) -0.0036(18) 0.025(2) 0.0024(17)
C46 0.053(2) 0.043(2) 0.055(3) 0.0040(19) 0.023(2) 0.0071(18)
C47 0.0301(17) 0.037(2) 0.0238(18) -0.0054(14) 0.0115(14) -0.0001(14)
C48 0.0320(18) 0.040(2) 0.029(2) -0.0032(15) 0.0065(15) -0.0009(15)
C49 0.0309(18) 0.0289(19) 0.034(2) -0.0028(15) 0.0058(15) 0.0036(14)
C50 0.0332(19) 0.041(2) 0.043(2) -0.0058(17) -0.0009(17) -0.0005(16)
C51 0.0273(17) 0.0362(19) 0.0249(18) 0.0046(14) 0.0107(14) 0.0011(14)
C52 0.0319(18) 0.039(2) 0.033(2) -0.0027(15) 0.0122(15) 0.0047(15)
C53 0.0365(19) 0.036(2) 0.034(2) -0.0034(16) 0.0066(16) 0.0010(15)
C54 0.054(2) 0.044(2) 0.051(3) -0.0014(19) 0.015(2) 0.0140(19)
C55A 0.0244(17) 0.043(2) 0.0282(19) -0.0006(15) 0.0103(14) -0.0021(14)
C56A 0.033(2) 0.044(8) 0.035(3) 0.000(4) 0.0117(19) -0.013(3)
C57A 0.027(4) 0.082(8) 0.032(3) -0.003(5) 0.013(3) -0.009(4)
C58A 0.046(4) 0.081(11) 0.068(4) -0.005(6) 0.006(3) -0.023(6)
C55B 0.0244(17) 0.043(2) 0.0282(19) -0.0006(15) 0.0103(14) -0.0021(14)
C56B 0.033(2) 0.044(8) 0.035(3) 0.000(4) 0.0117(19) -0.013(3)
C57B 0.027(4) 0.082(8) 0.032(3) -0.003(5) 0.013(3) -0.009(4)
C58B 0.046(4) 0.081(11) 0.068(4) -0.005(6) 0.006(3) -0.023(6)
N16 0.0248(14) 0.0329(16) 0.0230(15) -0.0008(12) 0.0067(11) 0.0003(11)
C59 0.0330(18) 0.0320(19) 0.0195(17) -0.0011(14) 0.0049(14) 0.0039(14)
C60 0.0289(18) 0.036(2) 0.0284(19) -0.0038(15) 0.0057(15) -0.0036(14)
C61 0.0347(19) 0.033(2) 0.031(2) -0.0002(15) 0.0011(15) 0.0060(15)
C62 0.036(2) 0.035(2) 0.043(2) -0.0035(17) -0.0016(17) 0.0016(16)
C63 0.0274(17) 0.0322(19) 0.0282(19) 0.0016(14) 0.0089(14) -0.0037(14)
C64 0.037(2) 0.035(2) 0.034(2) -0.0004(15) 0.0106(16) 0.0006(15)
C65 0.045(2) 0.033(2) 0.038(2) -0.0030(16) 0.0106(17) -0.0041(16)
C66 0.072(3) 0.038(2) 0.064(3) 0.001(2) 0.025(2) 0.011(2)
C67 0.0263(17) 0.0343(19) 0.0263(19) 0.0014(14) 0.0088(14) -0.0022(14)
C68 0.0317(18) 0.044(2) 0.0284(19) 0.0025(16) 0.0080(15) -0.0042(15)
C69 0.0320(19) 0.066(3) 0.036(2) 0.0021(18) 0.0061(17) -0.0161(18)
C70 0.039(2) 0.096(4) 0.041(2) -0.001(2) 0.0066(19) -0.026(2)
C71 0.0267(17) 0.0361(19) 0.0234(18) -0.0053(14) 0.0089(14) 0.0024(14)
C72 0.043(2) 0.037(2) 0.032(2) 0.0023(16) 0.0114(16) 0.0076(16)
C73 0.044(2) 0.040(2) 0.031(2) -0.0019(16) 0.0087(17) 0.0076(16)
C74 0.072(3) 0.044(2) 0.051(3) -0.0011(19) 0.017(2) 0.021(2)
O11 0.0285(13) 0.0360(14) 0.0518(17) 0.0113(12) 0.0168(12) 0.0048(11)
O12 0.0258(13) 0.0383(15) 0.0433(15) 0.0062(11) 0.0121(12) 0.0036(11)

loop_
_atom_type_symbol
_atom_type_description
_atom_type_scat_dispersion_real
_atom_type_scat_dispersion_imag
_atom_type_scat_source
C C 0.0033 0.0016 'International Tables Vol C Tables 4.2.6.8 and 6.1.1.4'
H H 0.0000 0.0000 'International Tables Vol C Tables 4.2.6.8 and 6.1.1.4'
N N 0.0061 0.0033 'International Tables Vol C Tables 4.2.6.8 and 6.1.1.4'
O O 0.0106 0.0060 'International Tables Vol C Tables 4.2.6.8 and 6.1.1.4'
S S 0.1246 0.1234 'International Tables Vol C Tables 4.2.6.8 and 6.1.1.4'

loop_
_geom_angle_atom_site_label_1
_geom_angle_atom_site_label_2
_geom_angle_atom_site_label_3
_geom_angle
C1 N1 C8 111.5(2)
C1 N1 C15 112.1(2)
C8 N1 C15 112.3(2)
C3 N2 C2 121.5(3)
C3 N3 C4 122.3(3)
C10 N4 C9 120.2(3)
C17 N6 C16 120.6(2)
C17 N7 C18 122.8(3)
N1 C1 C2 111.4(2)
N2 C2 C1 112.4(3)
O1 C3 N2 122.9(3)
O1 C3 N3 122.5(3)
N2 C3 N3 114.6(3)
N3 C4 C5 112.5(3)
C4 C5 C6 113.2(3)
C7 C6 C5 112.7(3)
N1 C8 C9 111.5(2)
N4 C9 C8 112.5(3)
O2 C10 N5A 122.6(3)
O2 C10 N4 122.4(3)
N5A C10 N4 115.0(3)
C10 N5A C11A 123.4(7)
N5A C11A C12A 114.8(7)
C11A C12A C13A 114.2(8)
C14A C13A C12A 111.8(6)
C11B C12B C13B 109.2(8)
C14B C13B C12B 109.5(9)
N1 C15 C16 111.7(2)
N6 C16 C15 112.7(3)
O3 C17 N7 122.4(3)
O3 C17 N6 122.8(3)
N7 C17 N6 114.8(3)
N7 C18 C19 112.7(3)
C20 C19 C18 114.9(3)
C19 C20 C21 114.3(4)
C36 N8 C22 112.3(2)
C36 N8 C29 112.8(2)
C22 N8 C29 112.0(2)
C24 N9 C23 121.5(3)
C31 N11 C30 122.1(3)
C31 N12 C32 123.8(3)
C38 N13 C37 120.2(3)
N8 C22 C23 111.5(2)
N9 C23 C22 112.5(3)
O4 C24 N9 123.1(3)
O4 C24 N10 121.5(3)
N9 C24 N10 115.3(3)
C24 N10 C25 121.5(3)
N10 C25 C26 111.1(3)
C27 C26 C25 113.5(3)
C26 C27 C28 111.8(3)
N8 C29 C30 112.1(2)
N11 C30 C29 112.8(3)
O5 C31 N11 122.4(3)
O5 C31 N12 122.0(3)
N11 C31 N12 115.6(3)
N12 C32 C33 113.7(3)
C34 C33 C32 115.4(3)
C33 C34 C35 113.9(4)
N8 C36 C37 112.7(3)
N13 C37 C36 113.4(3)
O6 C38 N14A 123.1(3)
O6 C38 N13 122.1(3)
N14A C38 N13 114.8(3)
C38 N14A C39A 120.9(17)
N14A C39A C40A 104.5(12)
C41A C40A C39A 109.3(12)
C42A C41A C40A 112.0(11)
C39B C40B C41B 114.5(5)
C42B C41B C40B 113.6(4)
O7 S1 O9 109.84(13)
O7 S1 O10 109.15(12)
O9 S1 O10 109.53(13)
O7 S1 O8 109.83(12)
O9 S1 O8 109.24(13)
O10 S1 O8 109.23(13)
C47 N15 C55A 106.7(2)
C47 N15 C51 112.1(2)
C55A N15 C51 110.5(2)
C47 N15 C43 111.8(2)
C55A N15 C43 110.7(2)
C51 N15 C43 105.2(2)
C44 C43 N15 117.4(2)
C43 C44 C45 109.7(3)
C46 C45 C44 118.2(3)
N15 C47 C48 116.3(2)
C49 C48 C47 109.5(2)
C50 C49 C48 112.2(3)
C52 C51 N15 116.6(2)
C51 C52 C53 109.5(2)
C54 C53 C52 112.3(3)
N15 C55A C56A 117.0(7)
C55A C56A C57A 109.4(12)
C58A C57A C56A 110.1(12)
C58B C57B C56B 116.8(11)
C67 N16 C63 111.3(2)
C67 N16 C71 111.0(2)
C63 N16 C71 105.3(2)
C67 N16 C59 106.2(2)
C63 N16 C59 112.0(2)
C71 N16 C59 111.1(2)
C60 C59 N16 116.8(2)
C59 C60 C61 109.2(2)
C62 C61 C60 112.8(3)
C64 C63 N16 117.3(2)
C63 C64 C65 108.9(3)
C66 C65 C64 113.1(3)
C68 C67 N16 116.1(2)
C67 C68 C69 110.8(3)
C70 C69 C68 112.8(3)
C72 C71 N16 117.7(2)
C71 C72 C73 108.2(3)
C74 C73 C72 113.4(3)

loop_
_geom_bond_atom_site_label_1
_geom_bond_atom_site_label_2
_geom_bond_distance
O1 C3 1.243(4)
O2 C10 1.238(4)
O3 C17 1.238(4)
N1 C1 1.464(4)
N1 C8 1.466(4)
N1 C15 1.467(4)
N2 C3 1.355(4)
N2 C2 1.442(4)
N3 C3 1.358(4)
N3 C4 1.450(4)
N4 C10 1.356(4)
N4 C9 1.445(4)
N6 C17 1.360(4)
N6 C16 1.446(4)
N7 C17 1.356(4)
N7 C18 1.450(4)
C1 C2 1.519(4)
C4 C5 1.493(5)
C5 C6 1.545(5)
C6 C7 1.492(5)
C8 C9 1.517(4)
C10 N5A 1.353(4)
N5A C11A 1.454(9)
C11A C12A 1.506(9)
C12A C13A 1.514(9)
C13A C14A 1.502(10)
C11B C12B 1.514(12)
C12B C13B 1.550(10)
C13B C14B 1.493(12)
C15 C16 1.522(4)
C18 C19 1.526(5)
C19 C20 1.497(6)
C20 C21 1.508(6)
O4 C24 1.245(4)
O5 C31 1.257(4)
O6 C38 1.237(4)
N8 C36 1.446(4)
N8 C22 1.460(4)
N8 C29 1.471(4)
N9 C24 1.345(4)
N9 C23 1.444(4)
N11 C31 1.345(4)
N11 C30 1.441(4)
N12 C31 1.347(4)
N12 C32 1.449(4)
N13 C38 1.363(4)
N13 C37 1.439(4)
C22 C23 1.514(4)
C24 N10 1.353(4)
N10 C25 1.438(4)
C25 C26 1.511(4)
C26 C27 1.497(5)
C27 C28 1.535(5)
C29 C30 1.512(4)
C32 C33 1.520(6)
C33 C34 1.507(6)
C34 C35 1.518(6)
C36 C37 1.520(4)
C38 N14A 1.358(4)
N14A C39A 1.441(13)
C39A C40A 1.516(14)
C40A C41A 1.509(13)
C41A C42A 1.506(13)
C39B C40B 1.514(7)
C40B C41B 1.535(7)
C41B C42B 1.527(7)
S1 O7 1.472(2)
S1 O9 1.473(2)
S1 O10 1.477(2)
S1 O8 1.481(2)
N15 C47 1.513(4)
N15 C55A 1.521(4)
N15 C51 1.522(4)
N15 C43 1.530(4)
C43 C44 1.499(4)
C44 C45 1.504(4)
C45 C46 1.496(5)
C47 C48 1.519(4)
C48 C49 1.518(4)
C49 C50 1.517(4)
C51 C52 1.513(4)
C52 C53 1.521(4)
C53 C54 1.517(4)
C55A C56A 1.523(11)
C56A C57A 1.537(12)
C57A C58A 1.525(12)
C56B C57B 1.545(11)
C57B C58B 1.503(10)
N16 C67 1.514(4)
N16 C63 1.515(4)
N16 C71 1.520(4)
N16 C59 1.529(4)
C59 C60 1.512(4)
C60 C61 1.513(4)
C61 C62 1.512(4)
C63 C64 1.506(4)
C64 C65 1.529(4)
C65 C66 1.507(5)
C67 C68 1.510(4)
C68 C69 1.522(4)
C69 C70 1.519(5)
C71 C72 1.502(4)
C72 C73 1.523(4)
C73 C74 1.510(5)

loop_
_geom_hbond_atom_site_label_D
_geom_hbond_atom_site_label_H
_geom_hbond_atom_site_label_A
_geom_hbond_distance_DH
_geom_hbond_distance_HA
_geom_hbond_distance_DA
_geom_hbond_angle_DHA
_geom_hbond_site_symmetry_A
O12 H104 O1 0.855(17) 1.978(17) 2.814(3) 166(3) 1_665
O12 H103 O5 0.834(17) 1.948(17) 2.772(3) 170(3) 1_565
O11 H102 O3 0.840(17) 1.959(18) 2.779(3) 165(3) 1_655
O11 H101 O4 0.856(17) 1.952(19) 2.788(3) 165(4) .
N2 H902 O7 0.88 2.14 2.872(3) 140.6 .
N3 H903 O9 0.88 2.06 2.932(3) 168.9 .
N4 H904 O7 0.88 2.21 2.891(3) 133.8 .
N6 H906 O7 0.88 2.24 2.955(3) 138.7 .
N7 H907 O10 0.88 2.06 2.924(3) 167.1 .
N5A H5A1 O8 0.88 2.21 3.026(3) 154.7 .
N5A H5A1 O7 0.88 2.49 3.229(3) 141.5 .
N9 H909 O10 0.88 2.02 2.898(3) 171.4 .
N11 H911 O8 0.88 2.16 3.013(3) 164.5 .
N12 H912 O9 0.88 2.15 2.914(3) 144.5 .
N13 H913 O9 0.88 2.22 3.044(3) 156.4 .
N10 H910 O8 0.88 2.25 2.962(3) 138.4 .
N14A H14G O10 0.88 2.23 2.952(4) 138.5 .
N14A H14G O9 0.88 2.52 3.291(4) 146.7 .
N14B H14H O10 0.88 2.44 2.952(4) 117.8 .
N14B H14H O9 0.88 2.53 3.291(4) 145.0 .

loop_
_geom_torsion_atom_site_label_1
_geom_torsion_atom_site_label_2
_geom_torsion_atom_site_label_3
_geom_torsion_atom_site_label_4
_geom_torsion
C8 N1 C1 C2 -83.2(3)
C15 N1 C1 C2 149.8(2)
C3 N2 C2 C1 -77.7(4)
N1 C1 C2 N2 -68.5(3)
C2 N2 C3 O1 -5.5(5)
C2 N2 C3 N3 177.0(3)
C4 N3 C3 O1 7.2(5)
C4 N3 C3 N2 -175.2(3)
C3 N3 C4 C5 84.5(4)
N3 C4 C5 C6 175.7(3)
C4 C5 C6 C7 -75.6(4)
C1 N1 C8 C9 151.6(2)
C15 N1 C8 C9 -81.6(3)
C10 N4 C9 C8 -80.0(4)
N1 C8 C9 N4 -63.8(3)
C9 N4 C10 O2 -10.4(5)
C9 N4 C10 N5A 171.2(3)
O2 C10 N5A C11A -11.3(6)
N4 C10 N5A C11A 167.1(5)
C10 N5A C11A C12A 91.3(10)
N5A C11A C12A C13A 62.7(12)
C11A C12A C13A C14A 169.1(9)
C11B C12B C13B C14B 179.8(12)
C1 N1 C15 C16 -81.8(3)
C8 N1 C15 C16 151.7(3)
C17 N6 C16 C15 -80.6(4)
N1 C15 C16 N6 -65.4(3)
C18 N7 C17 O3 2.9(5)
C18 N7 C17 N6 -178.0(3)
C16 N6 C17 O3 -10.6(5)
C16 N6 C17 N7 170.2(3)
C17 N7 C18 C19 117.3(4)
N7 C18 C19 C20 -60.8(4)
C18 C19 C20 C21 -60.7(5)
C36 N8 C22 C23 86.5(3)
C29 N8 C22 C23 -145.3(3)
C24 N9 C23 C22 75.0(4)
N8 C22 C23 N9 69.6(3)
C23 N9 C24 O4 8.6(5)
C23 N9 C24 N10 -172.5(3)
O4 C24 N10 C25 -4.2(5)
N9 C24 N10 C25 176.9(3)
C24 N10 C25 C26 169.7(3)
N10 C25 C26 C27 178.2(3)
C25 C26 C27 C28 176.8(3)
C36 N8 C29 C30 -148.4(3)
C22 N8 C29 C30 83.8(3)
C31 N11 C30 C29 79.6(4)
N8 C29 C30 N11 69.1(3)
C30 N11 C31 O5 6.4(5)
C30 N11 C31 N12 -173.8(3)
C32 N12 C31 O5 -2.2(6)
C32 N12 C31 N11 178.0(3)
C31 N12 C32 C33 -110.9(4)
N12 C32 C33 C34 59.9(4)
C32 C33 C34 C35 62.1(5)
C22 N8 C36 C37 -152.8(2)
C29 N8 C36 C37 79.5(3)
C38 N13 C37 C36 71.4(4)
N8 C36 C37 N13 63.4(4)
C37 N13 C38 O6 13.9(5)
C37 N13 C38 N14A -167.3(3)
O6 C38 N14A C39A 6.0(10)
N13 C38 N14A C39A -172.8(9)
C38 N14A C39A C40A -85(2)
N14A C39A C40A C41A -171.9(18)
C39A C40A C41A C42A -177(2)
C39B C40B C41B C42B -67.9(9)
C47 N15 C43 C44 66.5(4)
C55A N15 C43 C44 -52.3(4)
C51 N15 C43 C44 -171.6(3)
N15 C43 C44 C45 173.5(3)
C43 C44 C45 C46 -173.4(3)
C55A N15 C47 C48 -177.4(3)
C51 N15 C47 C48 -56.4(3)
C43 N15 C47 C48 61.5(3)
N15 C47 C48 C49 -178.6(3)
C47 C48 C49 C50 -179.5(3)
C47 N15 C51 C52 -59.6(3)
C55A N15 C51 C52 59.3(3)
C43 N15 C51 C52 178.8(3)
N15 C51 C52 C53 -173.1(3)
C51 C52 C53 C54 -175.6(3)
C47 N15 C55A C56A -173.8(9)
C51 N15 C55A C56A 64.1(10)
C43 N15 C55A C56A -52.0(10)
N15 C55A C56A C57A -164.6(11)
C55A C56A C57A C58A 170.6(13)
C67 N16 C59 C60 -179.4(3)
C63 N16 C59 C60 -57.7(3)
C71 N16 C59 C60 59.8(3)
N16 C59 C60 C61 -178.9(2)
C59 C60 C61 C62 -177.4(3)
C67 N16 C63 C64 56.8(4)
C71 N16 C63 C64 177.1(3)
C59 N16 C63 C64 -62.0(3)
N16 C63 C64 C65 178.4(3)
C63 C64 C65 C66 -178.7(3)
C63 N16 C67 C68 56.0(3)
C71 N16 C67 C68 -60.9(3)
C59 N16 C67 C68 178.2(3)
N16 C67 C68 C69 162.3(3)
C67 C68 C69 C70 173.8(3)
C67 N16 C71 C72 -52.2(4)
C63 N16 C71 C72 -172.8(3)
C59 N16 C71 C72 65.7(3)
N16 C71 C72 C73 172.3(3)
C71 C72 C73 C74 -176.9(3)
